data_8105465
loop_
_publ_author_name
'Yeo, Chien Ing'
'Tiekink, Edward R.T.'

_publ_section_title
;
 Crystal structure of
 [2-carboxybenzene-1-thiolato-S]-(triethylphosphane-P)-gold(I),
 C13H20AuO2PS
;
_journal_issue 6
_journal_name_full 'Zeitschrift f\"ur Kristallographie - New Crystal Structures'
_journal_page_first 1355
_journal_page_last 1358
_journal_paper_doi 10.1515/ncrs-2020-0314
_journal_volume 235
_journal_year 2020
_chemical_formula_moiety 'C13 H20 Au O2 P S'
_chemical_formula_sum 'C13 H20 Au O2 P S'
_chemical_formula_weight 468.29
_space_group_crystal_system triclinic
_space_group_IT_number 2
_space_group_name_Hall '-P 1'
_space_group_name_H-M_alt 'P -1'
_atom_sites_solution_hydrogens mixed
_atom_sites_solution_primary direct
_atom_sites_solution_secondary difmap
_audit_creation_method SHELXL-2018/3
_cell_angle_alpha 89.087(2)
_cell_angle_beta 87.065(2)
_cell_angle_gamma 84.797(2)
_cell_formula_units_Z 4
_cell_length_a 7.7509(2)
_cell_length_b 12.7840(3)
_cell_length_c 15.8689(4)
_cell_measurement_reflns_used 26507
_cell_measurement_temperature 100(2)
_cell_measurement_theta_max 76.0730
_cell_measurement_theta_min 3.4340
_cell_volume 1563.78(7)
_computing_cell_refinement 'CrysAlis PRO [1]'
_computing_data_collection 'CrysAlis PRO [1]'
_computing_data_reduction 'CrysAlis PRO [1]'
_computing_molecular_graphics 'ORTEP-3 for Windows [4]'
_computing_publication_material 'SHELXL-2018/3 [3]'
_computing_structure_refinement 'SHELXL-2018/3 [3]'
_computing_structure_solution 'SHELXS97 [2]'
_diffrn_ambient_temperature 100(2)
_diffrn_detector_area_resol_mean 10.4041
_diffrn_measured_fraction_theta_full 0.999
_diffrn_measured_fraction_theta_max 0.999
_diffrn_measurement_device_type 'Agilent Technologies SuperNova Dual diffractometer with Atlas detector'
_diffrn_measurement_method '\w scan'
_diffrn_radiation_monochromator Mirror
_diffrn_radiation_source 'SuperNova (Cu) X-ray Source'
_diffrn_radiation_type CuK\a
_diffrn_radiation_wavelength 1.54178
_diffrn_reflns_av_R_equivalents 0.0260
_diffrn_reflns_av_unetI/netI 0.0147
_diffrn_reflns_Laue_measured_fraction_full 0.999
_diffrn_reflns_Laue_measured_fraction_max 0.999
_diffrn_reflns_limit_h_max 9
_diffrn_reflns_limit_h_min -9
_diffrn_reflns_limit_k_max 15
_diffrn_reflns_limit_k_min -14
_diffrn_reflns_limit_l_max 18
_diffrn_reflns_limit_l_min -18
_diffrn_reflns_number 33726
_diffrn_reflns_point_group_measured_fraction_full 0.999
_diffrn_reflns_point_group_measured_fraction_max 0.999
_diffrn_reflns_theta_full 67.072
_diffrn_reflns_theta_max 67.072
_diffrn_reflns_theta_min 2.788
_diffrn_standards_decay_% 0
_diffrn_standards_interval_count 0
_diffrn_standards_interval_time 0
_diffrn_standards_number 0
_exptl_absorpt_coefficient_mu 19.834
_exptl_absorpt_correction_T_max 0.446
_exptl_absorpt_correction_T_min 0.172
_exptl_absorpt_correction_type gaussian
_exptl_absorpt_process_details 'CrysAlis PRO [1]'
_exptl_crystal_colour yellow
_exptl_crystal_density_diffrn 1.989
_exptl_crystal_description prism
_exptl_crystal_F_000 896
_exptl_crystal_size_max 0.124
_exptl_crystal_size_mid 0.115
_exptl_crystal_size_min 0.098
_refine_diff_density_max 2.097
_refine_diff_density_min -1.180
_refine_diff_density_rms 0.151
_refine_ls_extinction_coef .
_refine_ls_extinction_method none
_refine_ls_goodness_of_fit_ref 1.152
_refine_ls_hydrogen_treatment mixed
_refine_ls_matrix_type full
_refine_ls_number_parameters 337
_refine_ls_number_reflns 5582
_refine_ls_number_restraints 2
_refine_ls_restrained_S_all 1.152
_refine_ls_R_factor_all 0.0284
_refine_ls_R_factor_gt 0.0282
_refine_ls_shift/su_max 0.001
_refine_ls_shift/su_mean 0.000
_refine_ls_structure_factor_coef Fsqd
_refine_ls_weighting_details 'w=1/[\s^2^(Fo^2^)+(0.0278P)^2^+16.5450P] where P=(Fo^2^+2Fc^2^)/3'
_refine_ls_weighting_scheme calc
_refine_ls_wR_factor_gt 0.0794
_refine_ls_wR_factor_ref 0.0795
_reflns_Friedel_coverage 0.000
_reflns_Friedel_fraction_full .
_reflns_Friedel_fraction_max .
_reflns_number_gt 5541
_reflns_number_total 5582
_reflns_threshold_expression 'I > 2\s(I)'
_cod_data_source_file suppl_ncrs-2020-0314_suppl.cif
_cod_data_source_block shelx
_cod_database_code 8105465
_shelx_shelxl_version_number 2018/3
_shelx_space_group_comment
;
The symmetry employed for this shelxl refinement is uniquely defined
by the following loop, which should always be used as a source of
symmetry information in preference to the above space-group names.
They are only intended as comments.
;
_shelx_estimated_absorpt_t_min 0.192
_shelx_estimated_absorpt_t_max 0.247

loop_
_space_group_symop_operation_xyz
'x, y, z'
'-x, -y, -z'

loop_
_atom_site_label
_atom_site_type_symbol
_atom_site_fract_x
_atom_site_fract_y
_atom_site_fract_z
_atom_site_U_iso_or_equiv
_atom_site_adp_type
_atom_site_occupancy
_atom_site_site_symmetry_order
_atom_site_calc_flag
_atom_site_refinement_flags_posn
_atom_site_refinement_flags_adp
_atom_site_refinement_flags_occupancy
_atom_site_disorder_assembly
_atom_site_disorder_group
Au1 Au 0.50883(3) 0.00400(2) 0.62533(2) 0.01695(8) Uani 1 1 d . . . . .
S1 S 0.51936(19) 0.15960(11) 0.54900(10) 0.0176(3) Uani 1 1 d . . . . .
P1 P 0.4835(2) -0.13732(13) 0.71078(10) 0.0197(3) Uani 1 1 d . . . . .
O1 O 0.5054(6) 0.3766(3) 0.4836(3) 0.0243(10) Uani 1 1 d . . . . .
O2 O 0.2764(6) 0.4800(3) 0.5335(3) 0.0239(10) Uani 1 1 d D . . . .
H2O H 0.342(9) 0.528(5) 0.523(5) 0.036 Uiso 1 1 d D U . . .
C1 C 0.2995(8) 0.1966(5) 0.5296(4) 0.0163(12) Uani 1 1 d . . . . .
C2 C 0.2379(8) 0.3014(5) 0.5143(4) 0.0192(13) Uani 1 1 d . . . . .
C3 C 0.0597(9) 0.3287(5) 0.5028(4) 0.0211(13) Uani 1 1 d . . . . .
H3 H 0.019177 0.400267 0.494073 0.025 Uiso 1 1 calc R U . . .
C4 C -0.0566(8) 0.2525(5) 0.5042(4) 0.0218(13) Uani 1 1 d . . . . .
H4 H -0.175666 0.270843 0.494799 0.026 Uiso 1 1 calc R U . . .
C5 C 0.0035(9) 0.1494(5) 0.5194(4) 0.0233(14) Uani 1 1 d . . . . .
H5 H -0.075813 0.096854 0.521893 0.028 Uiso 1 1 calc R U . . .
C6 C 0.1779(8) 0.1211(5) 0.5310(4) 0.0203(13) Uani 1 1 d . . . . .
H6 H 0.215939 0.049248 0.540148 0.024 Uiso 1 1 calc R U . . .
C7 C 0.3519(8) 0.3881(5) 0.5094(4) 0.0176(12) Uani 1 1 d . . . . .
C8 C 0.3280(9) -0.2210(5) 0.6735(4) 0.0226(14) Uani 1 1 d . . . . .
H8A H 0.215762 -0.178135 0.669032 0.027 Uiso 1 1 calc R U . . .
H8B H 0.367329 -0.243977 0.615847 0.027 Uiso 1 1 calc R U . . .
C9 C 0.2958(10) -0.3189(6) 0.7268(5) 0.0315(16) Uani 1 1 d . . . . .
H9A H 0.406259 -0.360931 0.734169 0.047 Uiso 1 1 calc R U . . .
H9B H 0.217131 -0.360728 0.698132 0.047 Uiso 1 1 calc R U . . .
H9C H 0.243541 -0.297585 0.782097 0.047 Uiso 1 1 calc R U . . .
C10 C 0.4053(9) -0.0953(6) 0.8157(4) 0.0267(15) Uani 1 1 d . . . . .
H10A H 0.392158 -0.157890 0.852179 0.032 Uiso 1 1 calc R U . . .
H10B H 0.492153 -0.054046 0.840284 0.032 Uiso 1 1 calc R U . . .
C11 C 0.2321(10) -0.0287(6) 0.8148(5) 0.0351(17) Uani 1 1 d . . . . .
H11A H 0.242097 0.030508 0.775329 0.053 Uiso 1 1 calc R U . . .
H11B H 0.200238 -0.001986 0.871513 0.053 Uiso 1 1 calc R U . . .
H11C H 0.142545 -0.071719 0.796789 0.053 Uiso 1 1 calc R U . . .
C12 C 0.6804(9) -0.2244(6) 0.7250(5) 0.0321(16) Uani 1 1 d . . . . .
H12A H 0.659261 -0.273834 0.772234 0.039 Uiso 1 1 calc R U . . .
H12B H 0.708177 -0.266118 0.673247 0.039 Uiso 1 1 calc R U . . .
C13 C 0.8354(9) -0.1638(7) 0.7434(5) 0.0376(18) Uani 1 1 d . . . . .
H13A H 0.866651 -0.121771 0.693694 0.056 Uiso 1 1 calc R U . . .
H13B H 0.934210 -0.213525 0.756902 0.056 Uiso 1 1 calc R U . . .
H13C H 0.804665 -0.117359 0.791430 0.056 Uiso 1 1 calc R U . . .
Au2 Au 0.59078(3) 0.51272(2) 0.87572(2) 0.01876(8) Uani 1 1 d . . . . .
S2 S 0.57186(19) 0.65473(12) 0.96535(10) 0.0193(3) Uani 1 1 d . . . . .
P2 P 0.6184(2) 0.38291(13) 0.77943(10) 0.0214(3) Uani 1 1 d . . . . .
O3 O 0.5334(5) 0.8749(3) 1.0236(3) 0.0194(9) Uani 1 1 d . . . . .
O4 O 0.7240(6) 0.9782(3) 0.9625(3) 0.0219(9) Uani 1 1 d D . . . .
H4O H 0.638(7) 1.023(5) 0.968(5) 0.033 Uiso 1 1 d D U . . .
C14 C 0.7837(8) 0.6944(5) 0.9649(4) 0.0158(12) Uani 1 1 d . . . . .
C15 C 0.8173(8) 0.7990(5) 0.9791(4) 0.0167(12) Uani 1 1 d . . . . .
C16 C 0.9883(8) 0.8263(5) 0.9809(4) 0.0197(13) Uani 1 1 d . . . . .
H16 H 1.008377 0.897408 0.989856 0.024 Uiso 1 1 calc R U . . .
C17 C 1.1285(8) 0.7518(5) 0.9700(4) 0.0229(14) Uani 1 1 d . . . . .
H17 H 1.243781 0.770500 0.973433 0.027 Uiso 1 1 calc R U . . .
C18 C 1.0966(8) 0.6488(5) 0.9539(4) 0.0232(14) Uani 1 1 d . . . . .
H18 H 1.191391 0.597038 0.944968 0.028 Uiso 1 1 calc R U . . .
C19 C 0.9291(8) 0.6208(5) 0.9507(4) 0.0209(13) Uani 1 1 d . . . . .
H19 H 0.911223 0.550106 0.938723 0.025 Uiso 1 1 calc R U . . .
C20 C 0.6769(8) 0.8850(5) 0.9908(4) 0.0171(12) Uani 1 1 d . . . . .
C21 C 0.4200(9) 0.3413(6) 0.7394(5) 0.0284(15) Uani 1 1 d . . . . .
H21A H 0.355127 0.402647 0.713204 0.034 Uiso 1 1 calc R U . . .
H21B H 0.450985 0.288662 0.694858 0.034 Uiso 1 1 calc R U . . .
C22 C 0.3016(11) 0.2940(7) 0.8070(5) 0.0404(19) Uani 1 1 d . . . . .
H22A H 0.366264 0.235349 0.835339 0.061 Uiso 1 1 calc R U . . .
H22B H 0.202021 0.268595 0.780535 0.061 Uiso 1 1 calc R U . . .
H22C H 0.260457 0.347805 0.848480 0.061 Uiso 1 1 calc R U . . .
C23 C 0.7411(10) 0.2658(5) 0.8204(5) 0.0280(15) Uani 1 1 d . . . . .
H23A H 0.851327 0.286981 0.840825 0.034 Uiso 1 1 calc R U . . .
H23B H 0.674297 0.239266 0.869828 0.034 Uiso 1 1 calc R U . . .
C24 C 0.7841(13) 0.1755(6) 0.7588(6) 0.046(2) Uani 1 1 d . . . . .
H24A H 0.676841 0.155295 0.736149 0.069 Uiso 1 1 calc R U . . .
H24B H 0.841928 0.115312 0.788345 0.069 Uiso 1 1 calc R U . . .
H24C H 0.861153 0.198047 0.712449 0.069 Uiso 1 1 calc R U . . .
C25 C 0.7360(10) 0.4232(6) 0.6843(4) 0.0290(15) Uani 1 1 d . . . . .
H25A H 0.755135 0.362778 0.645725 0.035 Uiso 1 1 calc R U . . .
H25B H 0.663476 0.479354 0.655688 0.035 Uiso 1 1 calc R U . . .
C26 C 0.9112(11) 0.4634(7) 0.7002(5) 0.0416(19) Uani 1 1 d . . . . .
H26A H 0.893056 0.526444 0.735021 0.062 Uiso 1 1 calc R U . . .
H26B H 0.969476 0.480615 0.646145 0.062 Uiso 1 1 calc R U . . .
H26C H 0.983284 0.408926 0.729547 0.062 Uiso 1 1 calc R U . . .

loop_
_atom_site_aniso_label
_atom_site_aniso_U_11
_atom_site_aniso_U_22
_atom_site_aniso_U_33
_atom_site_aniso_U_23
_atom_site_aniso_U_13
_atom_site_aniso_U_12
Au1 0.01653(13) 0.01629(14) 0.01805(14) 0.00282(10) -0.00136(9) -0.00179(9)
S1 0.0150(7) 0.0155(7) 0.0223(7) 0.0028(6) -0.0008(6) -0.0018(5)
P1 0.0197(8) 0.0204(8) 0.0194(8) 0.0053(6) -0.0030(6) -0.0035(6)
O1 0.017(2) 0.016(2) 0.038(3) -0.0016(19) 0.008(2) -0.0016(17)
O2 0.017(2) 0.015(2) 0.039(3) -0.002(2) 0.0043(19) -0.0018(17)
C1 0.018(3) 0.016(3) 0.015(3) -0.002(2) -0.002(2) 0.000(2)
C2 0.020(3) 0.021(3) 0.016(3) -0.001(2) 0.004(2) -0.001(3)
C3 0.026(3) 0.019(3) 0.019(3) 0.000(2) -0.002(3) -0.004(3)
C4 0.016(3) 0.024(3) 0.026(3) -0.003(3) -0.002(3) -0.002(3)
C5 0.023(3) 0.021(3) 0.027(3) 0.001(3) -0.002(3) -0.007(3)
C6 0.019(3) 0.013(3) 0.029(3) -0.003(3) -0.005(3) -0.001(2)
C7 0.019(3) 0.017(3) 0.016(3) 0.001(2) -0.004(2) 0.004(2)
C8 0.024(3) 0.022(3) 0.022(3) 0.000(3) 0.000(3) -0.003(3)
C9 0.032(4) 0.026(4) 0.037(4) 0.008(3) 0.000(3) -0.006(3)
C10 0.034(4) 0.033(4) 0.015(3) 0.003(3) -0.005(3) -0.010(3)
C11 0.037(4) 0.034(4) 0.034(4) -0.012(3) 0.011(3) -0.006(3)
C12 0.026(4) 0.033(4) 0.037(4) 0.012(3) -0.003(3) 0.001(3)
C13 0.020(4) 0.050(5) 0.043(5) 0.009(4) 0.000(3) -0.005(3)
Au2 0.01889(14) 0.01769(14) 0.01990(14) -0.00162(10) -0.00066(10) -0.00260(10)
S2 0.0149(7) 0.0179(7) 0.0252(8) -0.0037(6) 0.0013(6) -0.0023(6)
P2 0.0235(8) 0.0217(8) 0.0191(8) -0.0029(6) -0.0011(6) -0.0016(6)
O3 0.015(2) 0.017(2) 0.026(2) 0.0004(18) 0.0039(18) 0.0011(17)
O4 0.019(2) 0.014(2) 0.032(3) 0.0008(19) 0.0011(19) 0.0012(17)
C14 0.015(3) 0.019(3) 0.013(3) 0.001(2) 0.002(2) -0.001(2)
C15 0.015(3) 0.017(3) 0.018(3) 0.002(2) -0.001(2) 0.001(2)
C16 0.018(3) 0.019(3) 0.022(3) 0.001(2) -0.002(2) -0.004(2)
C17 0.017(3) 0.029(4) 0.022(3) 0.004(3) 0.001(2) -0.002(3)
C18 0.017(3) 0.024(3) 0.027(3) 0.005(3) 0.004(3) 0.006(3)
C19 0.019(3) 0.020(3) 0.023(3) 0.002(3) -0.003(3) -0.001(3)
C20 0.019(3) 0.015(3) 0.018(3) -0.001(2) -0.005(2) -0.001(2)
C21 0.032(4) 0.023(3) 0.030(4) -0.003(3) -0.012(3) 0.000(3)
C22 0.033(4) 0.049(5) 0.041(5) 0.009(4) -0.009(4) -0.014(4)
C23 0.033(4) 0.024(3) 0.028(4) 0.002(3) -0.010(3) 0.000(3)
C24 0.059(6) 0.030(4) 0.047(5) -0.017(4) -0.020(4) 0.018(4)
C25 0.037(4) 0.030(4) 0.020(3) -0.001(3) 0.001(3) 0.003(3)
C26 0.041(5) 0.044(5) 0.039(5) 0.005(4) 0.009(4) -0.010(4)

loop_
_atom_type_symbol
_atom_type_description
_atom_type_scat_dispersion_real
_atom_type_scat_dispersion_imag
_atom_type_scat_source
C C 0.0181 0.0091 'International Tables Vol C Tables 4.2.6.8 and 6.1.1.4'
H H 0.0000 0.0000 'International Tables Vol C Tables 4.2.6.8 and 6.1.1.4'
O O 0.0492 0.0322 'International Tables Vol C Tables 4.2.6.8 and 6.1.1.4'
P P 0.2955 0.4335 'International Tables Vol C Tables 4.2.6.8 and 6.1.1.4'
S S 0.3331 0.5567 'International Tables Vol C Tables 4.2.6.8 and 6.1.1.4'
Au Au -4.4197 7.2980 'International Tables Vol C Tables 4.2.6.8 and 6.1.1.4'

loop_
_geom_angle_atom_site_label_1
_geom_angle_atom_site_label_2
_geom_angle_atom_site_label_3
_geom_angle
_geom_angle_site_symmetry_1
_geom_angle_site_symmetry_3
P1 Au1 S1 173.90(6) . .
C1 S1 Au1 103.5(2) . .
C10 P1 C8 106.8(3) . .
C10 P1 C12 106.1(3) . .
C8 P1 C12 105.1(3) . .
C10 P1 Au1 110.0(2) . .
C8 P1 Au1 111.5(2) . .
C12 P1 Au1 116.8(2) . .
C7 O2 H2O 111(6) . .
C2 C1 C6 117.3(6) . .
C2 C1 S1 122.0(5) . .
C6 C1 S1 120.7(5) . .
C1 C2 C3 120.5(6) . .
C1 C2 C7 122.9(6) . .
C3 C2 C7 116.6(6) . .
C4 C3 C2 120.8(6) . .
C4 C3 H3 119.6 . .
C2 C3 H3 119.6 . .
C5 C4 C3 118.8(6) . .
C5 C4 H4 120.6 . .
C3 C4 H4 120.6 . .
C4 C5 C6 121.2(6) . .
C4 C5 H5 119.4 . .
C6 C5 H5 119.4 . .
C5 C6 C1 121.4(6) . .
C5 C6 H6 119.3 . .
C1 C6 H6 119.3 . .
O1 C7 O2 122.1(6) . .
O1 C7 C2 123.1(6) . .
O2 C7 C2 114.7(5) . .
C9 C8 P1 116.9(5) . .
C9 C8 H8A 108.1 . .
P1 C8 H8A 108.1 . .
C9 C8 H8B 108.1 . .
P1 C8 H8B 108.1 . .
H8A C8 H8B 107.3 . .
C8 C9 H9A 109.5 . .
C8 C9 H9B 109.5 . .
H9A C9 H9B 109.5 . .
C8 C9 H9C 109.5 . .
H9A C9 H9C 109.5 . .
H9B C9 H9C 109.5 . .
C11 C10 P1 112.1(5) . .
C11 C10 H10A 109.2 . .
P1 C10 H10A 109.2 . .
C11 C10 H10B 109.2 . .
P1 C10 H10B 109.2 . .
H10A C10 H10B 107.9 . .
C10 C11 H11A 109.5 . .
C10 C11 H11B 109.5 . .
H11A C11 H11B 109.5 . .
C10 C11 H11C 109.5 . .
H11A C11 H11C 109.5 . .
H11B C11 H11C 109.5 . .
C13 C12 P1 112.2(5) . .
C13 C12 H12A 109.2 . .
P1 C12 H12A 109.2 . .
C13 C12 H12B 109.2 . .
P1 C12 H12B 109.2 . .
H12A C12 H12B 107.9 . .
C12 C13 H13A 109.5 . .
C12 C13 H13B 109.5 . .
H13A C13 H13B 109.5 . .
C12 C13 H13C 109.5 . .
H13A C13 H13C 109.5 . .
H13B C13 H13C 109.5 . .
P2 Au2 S2 175.11(6) . .
C14 S2 Au2 105.1(2) . .
C25 P2 C21 102.9(3) . .
C25 P2 C23 107.0(3) . .
C21 P2 C23 107.3(3) . .
C25 P2 Au2 110.8(2) . .
C21 P2 Au2 117.3(2) . .
C23 P2 Au2 110.9(2) . .
C20 O4 H4O 109(6) . .
C15 C14 C19 116.9(6) . .
C15 C14 S2 122.6(5) . .
C19 C14 S2 120.6(5) . .
C14 C15 C16 120.6(6) . .
C14 C15 C20 122.5(5) . .
C16 C15 C20 116.9(6) . .
C17 C16 C15 121.4(6) . .
C17 C16 H16 119.3 . .
C15 C16 H16 119.3 . .
C16 C17 C18 118.4(6) . .
C16 C17 H17 120.8 . .
C18 C17 H17 120.8 . .
C19 C18 C17 121.0(6) . .
C19 C18 H18 119.5 . .
C17 C18 H18 119.5 . .
C18 C19 C14 121.7(6) . .
C18 C19 H19 119.1 . .
C14 C19 H19 119.1 . .
O3 C20 O4 122.2(6) . .
O3 C20 C15 124.9(6) . .
O4 C20 C15 112.9(5) . .
C22 C21 P2 113.8(5) . .
C22 C21 H21A 108.8 . .
P2 C21 H21A 108.8 . .
C22 C21 H21B 108.8 . .
P2 C21 H21B 108.8 . .
H21A C21 H21B 107.7 . .
C21 C22 H22A 109.5 . .
C21 C22 H22B 109.5 . .
H22A C22 H22B 109.5 . .
C21 C22 H22C 109.5 . .
H22A C22 H22C 109.5 . .
H22B C22 H22C 109.5 . .
C24 C23 P2 116.3(5) . .
C24 C23 H23A 108.2 . .
P2 C23 H23A 108.2 . .
C24 C23 H23B 108.2 . .
P2 C23 H23B 108.2 . .
H23A C23 H23B 107.4 . .
C23 C24 H24A 109.5 . .
C23 C24 H24B 109.5 . .
H24A C24 H24B 109.5 . .
C23 C24 H24C 109.5 . .
H24A C24 H24C 109.5 . .
H24B C24 H24C 109.5 . .
C26 C25 P2 113.9(5) . .
C26 C25 H25A 108.8 . .
P2 C25 H25A 108.8 . .
C26 C25 H25B 108.8 . .
P2 C25 H25B 108.8 . .
H25A C25 H25B 107.7 . .
C25 C26 H26A 109.5 . .
C25 C26 H26B 109.5 . .
H26A C26 H26B 109.5 . .
C25 C26 H26C 109.5 . .
H26A C26 H26C 109.5 . .
H26B C26 H26C 109.5 . .

loop_
_geom_bond_atom_site_label_1
_geom_bond_atom_site_label_2
_geom_bond_distance
_geom_bond_site_symmetry_2
Au1 P1 2.2583(16) .
Au1 S1 2.3180(15) .
S1 C1 1.768(6) .
P1 C10 1.816(7) .
P1 C8 1.810(7) .
P1 C12 1.826(7) .
O1 C7 1.235(8) .
O2 C7 1.317(7) .
O2 H2O 0.839(10) .
C1 C2 1.403(9) .
C1 C6 1.408(9) .
C2 C3 1.414(9) .
C2 C7 1.479(9) .
C3 C4 1.386(9) .
C3 H3 0.9500 .
C4 C5 1.379(9) .
C4 H4 0.9500 .
C5 C6 1.388(9) .
C5 H5 0.9500 .
C6 H6 0.9500 .
C8 C9 1.531(9) .
C8 H8A 0.9900 .
C8 H8B 0.9900 .
C9 H9A 0.9800 .
C9 H9B 0.9800 .
C9 H9C 0.9800 .
C10 C11 1.524(11) .
C10 H10A 0.9900 .
C10 H10B 0.9900 .
C11 H11A 0.9800 .
C11 H11B 0.9800 .
C11 H11C 0.9800 .
C12 C13 1.530(11) .
C12 H12A 0.9900 .
C12 H12B 0.9900 .
C13 H13A 0.9800 .
C13 H13B 0.9800 .
C13 H13C 0.9800 .
Au2 P2 2.2622(16) .
Au2 S2 2.3137(15) .
S2 C14 1.761(6) .
P2 C25 1.815(7) .
P2 C21 1.819(7) .
P2 C23 1.828(7) .
O3 C20 1.221(8) .
O4 C20 1.341(8) .
O4 H4O 0.839(10) .
C14 C15 1.408(9) .
C14 C19 1.413(9) .
C15 C16 1.403(9) .
C15 C20 1.482(8) .
C16 C17 1.384(9) .
C16 H16 0.9500 .
C17 C18 1.391(10) .
C17 H17 0.9500 .
C18 C19 1.382(9) .
C18 H18 0.9500 .
C19 H19 0.9500 .
C21 C22 1.529(11) .
C21 H21A 0.9900 .
C21 H21B 0.9900 .
C22 H22A 0.9800 .
C22 H22B 0.9800 .
C22 H22C 0.9800 .
C23 C24 1.527(10) .
C23 H23A 0.9900 .
C23 H23B 0.9900 .
C24 H24A 0.9800 .
C24 H24B 0.9800 .
C24 H24C 0.9800 .
C25 C26 1.528(11) .
C25 H25A 0.9900 .
C25 H25B 0.9900 .
C26 H26A 0.9800 .
C26 H26B 0.9800 .
C26 H26C 0.9800 .

loop_
_geom_torsion_atom_site_label_1
_geom_torsion_atom_site_label_2
_geom_torsion_atom_site_label_3
_geom_torsion_atom_site_label_4
_geom_torsion
_geom_torsion_site_symmetry_1
_geom_torsion_site_symmetry_2
_geom_torsion_site_symmetry_3
_geom_torsion_site_symmetry_4
Au1 S1 C1 C2 155.4(5) . . . .
Au1 S1 C1 C6 -23.1(5) . . . .
C6 C1 C2 C3 1.4(9) . . . .
S1 C1 C2 C3 -177.1(5) . . . .
C6 C1 C2 C7 -178.7(6) . . . .
S1 C1 C2 C7 2.8(9) . . . .
C1 C2 C3 C4 -1.7(10) . . . .
C7 C2 C3 C4 178.3(6) . . . .
C2 C3 C4 C5 1.8(10) . . . .
C3 C4 C5 C6 -1.7(10) . . . .
C4 C5 C6 C1 1.4(10) . . . .
C2 C1 C6 C5 -1.2(9) . . . .
S1 C1 C6 C5 177.3(5) . . . .
C1 C2 C7 O1 31.2(9) . . . .
C3 C2 C7 O1 -148.9(6) . . . .
C1 C2 C7 O2 -150.0(6) . . . .
C3 C2 C7 O2 29.9(8) . . . .
C10 P1 C8 C9 -58.8(6) . . . .
C12 P1 C8 C9 53.6(6) . . . .
Au1 P1 C8 C9 -178.9(5) . . . .
C8 P1 C10 C11 -63.6(6) . . . .
C12 P1 C10 C11 -175.3(5) . . . .
Au1 P1 C10 C11 57.5(5) . . . .
C10 P1 C12 C13 -76.0(6) . . . .
C8 P1 C12 C13 171.1(5) . . . .
Au1 P1 C12 C13 46.9(6) . . . .
Au2 S2 C14 C15 151.5(5) . . . .
Au2 S2 C14 C19 -29.1(5) . . . .
C19 C14 C15 C16 -1.6(9) . . . .
S2 C14 C15 C16 177.8(5) . . . .
C19 C14 C15 C20 177.1(6) . . . .
S2 C14 C15 C20 -3.5(8) . . . .
C14 C15 C16 C17 -0.8(9) . . . .
C20 C15 C16 C17 -179.5(6) . . . .
C15 C16 C17 C18 2.3(10) . . . .
C16 C17 C18 C19 -1.4(10) . . . .
C17 C18 C19 C14 -1.0(10) . . . .
C15 C14 C19 C18 2.5(9) . . . .
S2 C14 C19 C18 -176.9(5) . . . .
C14 C15 C20 O3 32.2(9) . . . .
C16 C15 C20 O3 -149.1(6) . . . .
C14 C15 C20 O4 -148.9(6) . . . .
C16 C15 C20 O4 29.8(8) . . . .
C25 P2 C21 C22 175.1(6) . . . .
C23 P2 C21 C22 62.5(6) . . . .
Au2 P2 C21 C22 -63.0(6) . . . .
C25 P2 C23 C24 -53.6(7) . . . .
C21 P2 C23 C24 56.3(7) . . . .
Au2 P2 C23 C24 -174.5(6) . . . .
C21 P2 C25 C26 179.6(6) . . . .
C23 P2 C25 C26 -67.5(6) . . . .
Au2 P2 C25 C26 53.4(6) . . . .
